data_8100898
loop_
_publ_author_name
'Schlirf, Jens'
'Deiseroth, Hans J\"org'

_publ_section_title
;Crystal structure of hexacesium hexaselenido-digermanate(III),
 Cs~6~Ge~2~Se~6~
;
_journal_issue 1
_journal_name_full 'Zeitschrift f\"ur Kristallographie - New Crystal Structures'
_journal_page_first 27
_journal_page_last 28
_journal_volume 216
_journal_year 2001
_chemical_formula_structural 'Cs6 Ge2 Se6'
_chemical_formula_sum 'Cs6 Ge2 Se6'
_chemical_formula_weight 1416.40
_space_group_IT_number 15
_symmetry_cell_setting monoclinic
_symmetry_space_group_name_Hall '-C 2yc'
_symmetry_space_group_name_H-M 'C 1 2/c 1'
_cell_angle_alpha 90.00
_cell_angle_beta 96.70(3)
_cell_angle_gamma 90.00
_cell_formula_units_Z 4
_cell_length_a 16.280(3)
_cell_length_b 13.528(3)
_cell_length_c 9.621(2)
_cell_measurement_temperature 293(2)
_cell_volume 2104.4(7)
_diffrn_ambient_temperature 293(2)
_exptl_crystal_density_diffrn 4.471
_cod_original_sg_symbol_H-M 'C 2/c'
_cod_database_code 8100898

loop_
_symmetry_equiv_pos_as_xyz
'x, y, z'
'-x, y, -z+1/2'
'x+1/2, y+1/2, z'
'-x+1/2, y+1/2, -z+1/2'
'-x, -y, -z'
'x, -y, z-1/2'
'-x+1/2, -y+1/2, -z'
'x+1/2, -y+1/2, z-1/2'

loop_
_atom_site_label
_atom_site_type_symbol
_atom_site_fract_x
_atom_site_fract_y
_atom_site_fract_z
_atom_site_U_iso_or_equiv
_atom_site_adp_type
_atom_site_occupancy
_atom_site_symmetry_multiplicity
_atom_site_Wyckoff_symbol
_atom_site_calc_flag
_atom_site_refinement_flags
_atom_site_disorder_assembly
_atom_site_disorder_group
Cs1 Cs 0.77802(2) -0.02458(3) -0.19190(5) 0.04397(13) Uani 1 8 f d . . .
Cs2 Cs 0.59492(2) -0.20100(3) 0.12209(4) 0.03661(11) Uani 1 8 f d . . .
Cs3 Cs 0.5000 0.09239(4) 0.2500 0.03150(12) Uani 1 4 e d S . .
Cs4 Cs 0.5000 0.57846(4) -0.2500 0.02907(12) Uani 1 4 e d S . .
Se1 Se 0.68376(3) 0.26385(4) 0.28565(5) 0.02354(12) Uani 1 8 f d . . .
Se2 Se 0.62156(3) 0.08581(4) -0.02693(6) 0.02581(12) Uani 1 8 f d . . .
Se3 Se 0.59077(3) 0.36589(4) -0.07126(6) 0.02616(12) Uani 1 8 f d . . .
Ge Ge 0.67842(3) 0.24344(4) 0.03914(5) 0.01754(11) Uani 1 8 f d . . .

loop_
_atom_site_aniso_label
_atom_site_aniso_U_11
_atom_site_aniso_U_22
_atom_site_aniso_U_33
_atom_site_aniso_U_23
_atom_site_aniso_U_13
_atom_site_aniso_U_12
Cs1 0.0392(2) 0.0330(2) 0.0640(3) -0.0184(2) 0.02408(18) -0.00841(15)
Cs2 0.03173(18) 0.0512(2) 0.02673(18) 0.00233(16) 0.00266(12) 0.00451(15)
Cs3 0.0315(2) 0.0387(3) 0.0256(2) 0.000 0.00859(17) 0.000
Cs4 0.0266(2) 0.0286(2) 0.0331(2) 0.000 0.00779(17) 0.000
Se1 0.0264(2) 0.0272(3) 0.0175(2) 0.0000(2) 0.00436(18) 0.00141(18)
Se2 0.0289(2) 0.0236(3) 0.0263(3) -0.0055(2) 0.00885(19) -0.00515(19)
Se3 0.0273(2) 0.0275(3) 0.0236(2) 0.0046(2) 0.00282(18) 0.00593(19)
Ge 0.0177(2) 0.0191(2) 0.0163(2) -0.00027(19) 0.00406(16) -0.00029(17)

loop_
_geom_bond_atom_site_label_1
_geom_bond_atom_site_label_2
_geom_bond_distance
_geom_bond_site_symmetry_2
_geom_bond_publ_flag
Cs1 Se2 3.4902(9) . ?
Cs1 Se1 3.5779(9) 6 ?
Cs1 Se3 3.6174(10) 4_644 ?
Cs1 Se1 3.7111(10) 7_655 ?
Cs1 Se3 3.7841(11) 7_655 ?
Cs1 Se2 3.9557(14) 6 ?
Cs1 Cs4 3.9732(8) 3_545 ?
Cs1 Ge 4.1090(10) 7_655 ?
Cs1 Ge 4.1367(10) 6 ?
Cs1 Cs2 4.2646(10) 7_645 ?
Cs1 Cs2 4.4895(11) 6 ?
Cs1 Cs3 4.5880(9) 5_655 ?
Cs2 Se1 3.6400(10) 4_645 ?
Cs2 Se2 3.6983(10) 6_556 ?
Cs2 Se3 3.7055(9) 6_556 ?
Cs2 Se3 3.7428(9) 5_655 ?
Cs2 Se1 3.7928(11) 6 ?
Cs2 Se2 3.8645(10) 5_655 ?
Cs2 Cs3 4.0089(11) 5_655 ?
Cs2 Ge 4.1236(12) 6_556 ?
Cs2 Cs2 4.1695(13) 2_655 ?
Cs2 Se2 4.1765(11) . ?
Cs2 Cs1 4.2646(10) 7_645 ?
Cs2 Cs3 4.4833(10) . ?
Cs3 Se2 3.5006(10) 2_655 ?
Cs3 Se2 3.5006(10) . ?
Cs3 Se2 3.6528(10) 5_655 ?
Cs3 Se2 3.6528(10) 6_556 ?
Cs3 Se1 3.7694(8) . ?
Cs3 Se1 3.7694(8) 2_655 ?
Cs3 Cs2 4.0089(11) 6_556 ?
Cs3 Cs2 4.0089(11) 5_655 ?
Cs3 Ge 4.2548(10) 2_655 ?
Cs3 Ge 4.2548(10) . ?
Cs3 Cs4 4.4526(12) 5_665 ?
Cs4 Se3 3.5801(9) 2_654 ?
Cs4 Se3 3.5801(9) . ?
Cs4 Se3 3.6565(10) 5_665 ?
Cs4 Se3 3.6565(10) 6_565 ?
Cs4 Se1 3.6577(8) 6_565 ?
Cs4 Se1 3.6577(8) 5_665 ?
Cs4 Cs1 3.9732(8) 3_455 ?
Cs4 Cs1 3.9732(8) 4_654 ?
Cs4 Cs3 4.4526(12) 5_665 ?
Cs4 Cs2 4.7763(10) 1_565 ?
Cs4 Cs2 4.7763(10) 2_664 ?
Cs4 Cs4 5.2581(10) 5_664 ?
Se1 Ge 2.3791(9) . ?
Se1 Cs1 3.5779(9) 6_556 ?
Se1 Cs2 3.6400(10) 4_655 ?
Se1 Cs4 3.6577(8) 5_665 ?
Se1 Cs1 3.7111(10) 7_655 ?
Se1 Cs2 3.7928(11) 6_556 ?
Se2 Ge 2.3814(8) . ?
Se2 Cs3 3.6528(10) 5_655 ?
Se2 Cs2 3.6983(10) 6 ?
Se2 Cs2 3.8645(10) 5_655 ?
Se2 Cs1 3.9557(14) 6_556 ?
Se3 Ge 2.3568(9) . ?
Se3 Cs1 3.6174(10) 4_654 ?
Se3 Cs4 3.6565(10) 5_665 ?
Se3 Cs2 3.7055(9) 6 ?
Se3 Cs2 3.7428(9) 5_655 ?
Se3 Cs1 3.7841(11) 7_655 ?
Ge Ge 2.5378(11) 7_655 ?
Ge Cs1 4.1090(10) 7_655 ?
Ge Cs2 4.1236(12) 6 ?
Ge Cs1 4.1367(10) 6_556 ?
